data_7060251
loop_
_publ_author_name
'Zahmati Eraj, Malihe'
'Eriksson, Lars'
'Alibolandi, Mona'
'Babaei, Maryam'
'Saljooghi, Amir Sh.'
'Ramezani, Mohammad'

_publ_section_title
;
 Synthesis, X-ray structure, antiproliferative activity, interaction with
 HSA and docking studies of three novel mono and binuclear copper
 complexes containing the maltol ligand
;
_journal_issue 46
_journal_name_full 'New Journal of Chemistry'
_journal_page_first 20101
_journal_page_last 20114
_journal_paper_doi 10.1039/D0NJ03552A
_journal_volume 44
_journal_year 2020
_chemical_formula_moiety 'C18 H13 Cu N2 O3, F6 P'
_chemical_formula_sum 'C18 H13 Cu F6 N2 O3 P'
_chemical_formula_weight 513.81
_space_group_crystal_system triclinic
_space_group_IT_number 2
_space_group_name_Hall '-P 1'
_space_group_name_H-M_alt 'P -1'
_atom_sites_solution_hydrogens geom
_atom_sites_solution_primary direct
_atom_sites_solution_secondary difmap
_audit_creation_method SHELXL-2016/6
_audit_update_record
;
2019-09-29 deposited with the CCDC.	2020-10-30 downloaded from the CCDC.
;
_cell_angle_alpha 93.697(7)
_cell_angle_beta 92.344(7)
_cell_angle_gamma 107.709(7)
_cell_formula_units_Z 4
_cell_length_a 8.153(2)
_cell_length_b 11.328(3)
_cell_length_c 22.236(7)
_cell_measurement_reflns_used 9875
_cell_measurement_temperature 293(2)
_cell_measurement_theta_max 23.15
_cell_measurement_theta_min 2.63
_cell_volume 1948.3(9)
_computing_cell_refinement 'Apex3 (Bruker, 2017)'
_computing_data_collection 'Apex3 (Bruker, 2017)'
_computing_data_reduction 'Apex3 (Bruker, 2017)'
_computing_structure_refinement 'SHELXL-2016/6 (Sheldrick, 2016)'
_computing_structure_solution 'SHELXT 2014/5 (Sheldrick, 2014)'
_diffrn_ambient_temperature 293(2)
_diffrn_detector_area_resol_mean 10
_diffrn_measured_fraction_theta_full 0.999
_diffrn_measured_fraction_theta_max 0.999
_diffrn_measurement_device_type 'Bruker D8 Advance'
_diffrn_measurement_method '\w and \f scans to fill Ewald sphere'
_diffrn_radiation_type MoK\a
_diffrn_radiation_wavelength 0.71073
_diffrn_reflns_av_R_equivalents 0.2219
_diffrn_reflns_av_unetI/netI 0.1007
_diffrn_reflns_Laue_measured_fraction_full 0.999
_diffrn_reflns_Laue_measured_fraction_max 0.999
_diffrn_reflns_limit_h_max 9
_diffrn_reflns_limit_h_min -9
_diffrn_reflns_limit_k_max 13
_diffrn_reflns_limit_k_min -13
_diffrn_reflns_limit_l_max 27
_diffrn_reflns_limit_l_min -27
_diffrn_reflns_number 60653
_diffrn_reflns_point_group_measured_fraction_full 0.999
_diffrn_reflns_point_group_measured_fraction_max 0.999
_diffrn_reflns_theta_full 25.242
_diffrn_reflns_theta_max 25.681
_diffrn_reflns_theta_min 2.531
_diffrn_source 'Incotec 1myS'
_exptl_absorpt_coefficient_mu 1.283
_exptl_absorpt_correction_type none
_exptl_crystal_colour green
_exptl_crystal_density_diffrn 1.752
_exptl_crystal_description block
_exptl_crystal_F_000 1028
_exptl_crystal_size_max 0.13
_exptl_crystal_size_mid 0.03
_exptl_crystal_size_min 0.02
_refine_diff_density_max 0.738
_refine_diff_density_min -0.705
_refine_diff_density_rms 0.119
_refine_ls_extinction_method none
_refine_ls_goodness_of_fit_ref 1.179
_refine_ls_hydrogen_treatment constr
_refine_ls_matrix_type full
_refine_ls_number_parameters 561
_refine_ls_number_reflns 7395
_refine_ls_number_restraints 0
_refine_ls_restrained_S_all 1.179
_refine_ls_R_factor_all 0.1827
_refine_ls_R_factor_gt 0.1266
_refine_ls_shift/su_max 0.000
_refine_ls_shift/su_mean 0.000
_refine_ls_structure_factor_coef Fsqd
_refine_ls_weighting_details 'w=1/[\s^2^(Fo^2^)+24.8850P] where P=(Fo^2^+2Fc^2^)/3'
_refine_ls_weighting_scheme calc
_refine_ls_wR_factor_gt 0.2552
_refine_ls_wR_factor_ref 0.2786
_reflns_Friedel_coverage 0.000
_reflns_number_gt 4673
_reflns_number_total 7395
_reflns_threshold_expression 'I > 2\s(I)'
_cod_data_source_file d0nj03552a2.cif
_cod_data_source_block r_CCDC2
_cod_depositor_comments
;

2024-09-02
Z value and formula fixed to values more according to usual
chemical conventions.                 miguel
;
_cod_original_formula_sum 'C36 H26 Cu2 F12 N4 O6 P2'
_cod_original_formula_weight 1027.63
_cod_original_formula_moiety 'C36 H26 Cu2 N4 O6, 2(F6 P)'
_cod_original_formula_units_Z 2
_cod_original_cell_volume 1948.3(10)
_cod_database_code 7060251
_shelx_shelxl_version_number 2016/6
_shelx_space_group_comment
;
The symmetry employed for this shelxl refinement is uniquely defined
by the following loop, which should always be used as a source of
symmetry information in preference to the above space-group names.
They are only intended as comments.
;

loop_
_space_group_symop_operation_xyz
'x, y, z'
'-x, -y, -z'

loop_
_atom_site_label
_atom_site_type_symbol
_atom_site_fract_x
_atom_site_fract_y
_atom_site_fract_z
_atom_site_U_iso_or_equiv
_atom_site_adp_type
_atom_site_occupancy
_atom_site_site_symmetry_order
_atom_site_calc_flag
_atom_site_refinement_flags_posn
_atom_site_refinement_flags_adp
_atom_site_refinement_flags_occupancy
_atom_site_disorder_assembly
_atom_site_disorder_group
P1 P -0.2355(6) 0.1069(4) 0.16975(19) 0.0797(12) Uani 1 1 d . . . . .
F11 F -0.1785(17) 0.2442(10) 0.1480(5) 0.137(4) Uani 1 1 d . . . . .
F12 F -0.137(2) 0.1481(13) 0.2295(6) 0.188(7) Uani 1 1 d . . . . .
F13 F -0.3914(17) 0.1366(13) 0.2002(7) 0.164(5) Uani 1 1 d . . . . .
F14 F -0.3011(14) -0.0269(10) 0.1916(5) 0.119(4) Uani 1 1 d . . . . .
F15 F -0.375(2) 0.0622(13) 0.1169(6) 0.195(7) Uani 1 1 d . . . . .
F16 F -0.104(2) 0.0685(16) 0.1367(11) 0.263(11) Uani 1 1 d . . . . .
P2 P 0.3156(5) 0.4506(4) 0.66194(16) 0.0653(10) Uani 1 1 d . . . . .
F21 F 0.4572(12) 0.4803(9) 0.6140(4) 0.110(3) Uani 1 1 d . . . . .
F22 F 0.3727(12) 0.5928(8) 0.6830(4) 0.103(3) Uani 1 1 d . . . . .
F23 F 0.4520(12) 0.4312(9) 0.7092(4) 0.100(3) Uani 1 1 d . . . . .
F24 F 0.1752(11) 0.4212(10) 0.7090(4) 0.101(3) Uani 1 1 d . . . . .
F25 F 0.2650(15) 0.3087(8) 0.6400(4) 0.117(4) Uani 1 1 d . . . . .
F26 F 0.1810(12) 0.4740(10) 0.6142(4) 0.119(4) Uani 1 1 d . . . . .
Cu1 Cu -0.13954(17) 0.07073(14) 0.49622(6) 0.0471(4) Uani 1 1 d . . . . .
N1 N -0.2306(12) 0.1457(9) 0.5656(4) 0.046(2) Uani 1 1 d . . . . .
C1 C -0.1783(18) 0.2579(14) 0.5895(7) 0.070(4) Uani 1 1 d . . . . .
H1 H -0.086294 0.315919 0.573930 0.085 Uiso 1 1 calc R U . . .
C2 C -0.259(2) 0.2941(18) 0.6394(7) 0.090(5) Uani 1 1 d . . . . .
H2 H -0.222744 0.375955 0.656147 0.107 Uiso 1 1 calc R U . . .
C3 C -0.388(2) 0.2101(18) 0.6619(6) 0.078(5) Uani 1 1 d . . . . .
H3 H -0.440282 0.235054 0.694640 0.093 Uiso 1 1 calc R U . . .
C4 C -0.4475(17) 0.0874(14) 0.6392(5) 0.057(3) Uani 1 1 d . . . . .
C5 C -0.5817(19) -0.016(2) 0.6600(7) 0.089(6) Uani 1 1 d . . . . .
H5 H -0.637367 -0.000187 0.693875 0.107 Uiso 1 1 calc R U . . .
C6 C -0.6290(18) -0.1277(18) 0.6346(6) 0.072(4) Uani 1 1 d . . . . .
H6 H -0.716972 -0.188973 0.650165 0.087 Uiso 1 1 calc R U . . .
C7 C -0.5462(14) -0.1587(13) 0.5818(5) 0.053(3) Uani 1 1 d . . . . .
C8 C -0.5883(15) -0.2730(14) 0.5516(6) 0.064(4) Uani 1 1 d . . . . .
H8 H -0.675782 -0.339090 0.564047 0.077 Uiso 1 1 calc R U . . .
C9 C -0.4984(16) -0.2894(12) 0.5017(6) 0.058(3) Uani 1 1 d . . . . .
H9 H -0.527103 -0.366709 0.480046 0.070 Uiso 1 1 calc R U . . .
C10 C -0.3680(14) -0.1925(11) 0.4843(5) 0.044(3) Uani 1 1 d . . . . .
H10 H -0.308377 -0.206556 0.451240 0.052 Uiso 1 1 calc R U . . .
N2 N -0.3230(10) -0.0812(9) 0.5119(3) 0.036(2) Uani 1 1 d . . . . .
C11 C -0.4131(13) -0.0621(11) 0.5612(5) 0.041(3) Uani 1 1 d . . . . .
C12 C -0.3614(14) 0.0577(12) 0.5888(5) 0.046(3) Uani 1 1 d . . . . .
C13 C 0.0245(13) 0.0829(12) 0.3956(5) 0.046(3) Uani 1 1 d . . . . .
C14 C 0.0613(14) 0.2081(12) 0.4197(6) 0.053(3) Uani 1 1 d . . . . .
C15 C 0.1585(17) 0.3023(14) 0.3844(7) 0.075(4) Uani 1 1 d . . . . .
H15 H 0.185225 0.385247 0.398816 0.091 Uiso 1 1 calc R U . . .
C16 C 0.212(2) 0.2738(19) 0.3312(8) 0.095(6) Uani 1 1 d . . . . .
H16 H 0.278601 0.337023 0.309726 0.114 Uiso 1 1 calc R U . . .
O17 O 0.1716(11) 0.1566(12) 0.3084(4) 0.078(3) Uani 1 1 d . . . . .
C18 C 0.0745(15) 0.0578(14) 0.3391(5) 0.061(4) Uani 1 1 d . . . . .
C19 C 0.0294(18) -0.0653(15) 0.3045(6) 0.075(4) Uani 1 1 d . . . . .
H19A H -0.011639 -0.129638 0.331313 0.113 Uiso 1 1 calc R U . . .
H19B H 0.129806 -0.074816 0.286273 0.113 Uiso 1 1 calc R U . . .
H19C H -0.059113 -0.071207 0.273633 0.113 Uiso 1 1 calc R U . . .
O20 O -0.0584(9) -0.0059(7) 0.4296(3) 0.0432(18) Uani 1 1 d . . . . .
O21 O 0.0016(10) 0.2268(8) 0.4707(4) 0.059(2) Uani 1 1 d . . . . .
Cu2 Cu 0.85825(19) 0.56904(16) 1.00091(6) 0.0566(5) Uani 1 1 d . . . . .
N22 N 0.7306(13) 0.6077(11) 0.9312(4) 0.055(3) Uani 1 1 d . . . . .
C23 C 0.7664(18) 0.7093(14) 0.9024(6) 0.064(4) Uani 1 1 d . . . . .
H23 H 0.865134 0.774424 0.915141 0.077 Uiso 1 1 calc R U . . .
C24 C 0.662(2) 0.7241(17) 0.8531(7) 0.086(5) Uani 1 1 d . . . . .
H24 H 0.687925 0.797543 0.833848 0.103 Uiso 1 1 calc R U . . .
C25 C 0.516(2) 0.6213(18) 0.8344(6) 0.078(5) Uani 1 1 d . . . . .
H25 H 0.442449 0.627928 0.802544 0.094 Uiso 1 1 calc R U . . .
C26 C 0.4795(16) 0.5127(15) 0.8618(5) 0.058(4) Uani 1 1 d . . . . .
C27 C 0.3401(18) 0.4047(18) 0.8459(6) 0.080(5) Uani 1 1 d . . . . .
H27 H 0.264550 0.404117 0.813316 0.096 Uiso 1 1 calc R U . . .
C28 C 0.3129(16) 0.3041(17) 0.8759(6) 0.075(5) Uani 1 1 d . . . . .
H28 H 0.218270 0.235657 0.863319 0.090 Uiso 1 1 calc R U . . .
C29 C 0.4213(15) 0.2948(14) 0.9266(6) 0.058(3) Uani 1 1 d . . . . .
C30 C 0.4016(17) 0.1955(14) 0.9605(7) 0.068(4) Uani 1 1 d . . . . .
H30 H 0.310765 0.123033 0.950567 0.081 Uiso 1 1 calc R U . . .
C31 C 0.5122(18) 0.2014(16) 1.0082(6) 0.071(4) Uani 1 1 d . . . . .
H31 H 0.498279 0.133413 1.030964 0.085 Uiso 1 1 calc R U . . .
C32 C 0.6473(17) 0.3101(13) 1.0230(5) 0.057(3) Uani 1 1 d . . . . .
H32 H 0.723266 0.313571 1.055858 0.068 Uiso 1 1 calc R U . . .
N33 N 0.6710(11) 0.4085(9) 0.9918(4) 0.042(2) Uani 1 1 d . . . . .
C34 C 0.5591(15) 0.4031(13) 0.9438(5) 0.053(3) Uani 1 1 d . . . . .
C35 C 0.5896(15) 0.5084(14) 0.9123(5) 0.055(3) Uani 1 1 d . . . . .
C36 C 1.0685(14) 0.6324(14) 1.0993(5) 0.054(3) Uani 1 1 d . . . . .
C37 C 1.0847(15) 0.7448(14) 1.0713(6) 0.062(4) Uani 1 1 d . . . . .
C38 C 1.1955(19) 0.8554(15) 1.1036(7) 0.078(4) Uani 1 1 d . . . . .
H38 H 1.221953 0.930694 1.085991 0.093 Uiso 1 1 calc R U . . .
C39 C 1.2599(19) 0.8503(18) 1.1582(10) 0.097(6) Uani 1 1 d . . . . .
H39 H 1.323112 0.924562 1.179579 0.116 Uiso 1 1 calc R U . . .
O40 O 1.2399(12) 0.7445(12) 1.1848(4) 0.077(3) Uani 1 1 d . . . . .
C41 C 1.1406(14) 0.6359(13) 1.1569(5) 0.056(3) Uani 1 1 d . . . . .
C42 C 1.1212(19) 0.5289(15) 1.1938(6) 0.078(4) Uani 1 1 d . . . . .
H42A H 1.230137 0.535692 1.214245 0.116 Uiso 1 1 calc R U . . .
H42B H 1.083186 0.452972 1.168129 0.116 Uiso 1 1 calc R U . . .
H42C H 1.037647 0.528484 1.223072 0.116 Uiso 1 1 calc R U . . .
O43 O 0.9741(10) 0.5259(8) 1.0694(3) 0.056(2) Uani 1 1 d . . . . .
O44 O 1.0055(11) 0.7376(8) 1.0203(4) 0.061(2) Uani 1 1 d . . . . .

loop_
_atom_site_aniso_label
_atom_site_aniso_U_11
_atom_site_aniso_U_22
_atom_site_aniso_U_33
_atom_site_aniso_U_23
_atom_site_aniso_U_13
_atom_site_aniso_U_12
P1 0.097(3) 0.086(3) 0.063(2) 0.019(2) -0.004(2) 0.037(3)
F11 0.193(12) 0.097(8) 0.121(9) 0.052(7) 0.014(8) 0.038(8)
F12 0.231(16) 0.158(12) 0.153(12) -0.013(9) -0.122(11) 0.050(11)
F13 0.140(11) 0.183(13) 0.202(14) 0.036(11) 0.028(10) 0.094(10)
F14 0.138(9) 0.107(8) 0.128(9) 0.044(7) 0.017(7) 0.052(7)
F15 0.261(18) 0.164(12) 0.124(11) 0.024(9) -0.093(11) 0.021(12)
F16 0.209(17) 0.206(16) 0.40(3) 0.079(17) 0.23(2) 0.073(13)
P2 0.071(2) 0.063(2) 0.055(2) -0.0027(17) 0.0021(18) 0.0138(19)
F21 0.108(7) 0.125(8) 0.070(6) 0.000(5) 0.033(5) -0.007(6)
F22 0.109(7) 0.077(6) 0.114(7) -0.028(5) -0.014(6) 0.025(5)
F23 0.110(7) 0.127(8) 0.084(6) 0.012(6) 0.001(5) 0.067(6)
F24 0.079(6) 0.155(9) 0.076(6) 0.025(6) 0.031(5) 0.040(6)
F25 0.180(10) 0.052(5) 0.102(7) -0.006(5) 0.048(7) 0.008(6)
F26 0.093(7) 0.142(9) 0.088(7) 0.028(6) -0.033(5) -0.016(6)
Cu1 0.0393(8) 0.0536(9) 0.0491(8) 0.0048(7) 0.0031(6) 0.0153(7)
N1 0.041(5) 0.053(6) 0.049(6) 0.005(5) -0.007(4) 0.023(5)
C1 0.062(9) 0.069(10) 0.081(10) -0.002(8) -0.026(8) 0.027(8)
C2 0.101(13) 0.099(14) 0.074(11) -0.037(10) -0.029(10) 0.051(11)
C3 0.089(11) 0.126(15) 0.048(8) -0.006(9) -0.009(8) 0.081(11)
C4 0.060(8) 0.096(11) 0.033(6) 0.001(7) -0.006(6) 0.053(8)
C5 0.055(9) 0.18(2) 0.060(10) 0.043(12) 0.022(8) 0.066(12)
C6 0.048(8) 0.112(14) 0.057(9) 0.013(9) 0.006(7) 0.023(9)
C7 0.031(6) 0.078(10) 0.051(7) 0.026(7) 0.004(5) 0.013(6)
C8 0.038(7) 0.072(10) 0.073(9) 0.029(8) -0.009(6) 0.000(6)
C9 0.054(8) 0.055(8) 0.053(8) 0.000(6) -0.022(6) 0.003(6)
C10 0.045(6) 0.051(7) 0.040(6) 0.007(5) 0.000(5) 0.022(6)
N2 0.026(4) 0.060(6) 0.025(4) 0.007(4) -0.005(3) 0.016(4)
C11 0.037(6) 0.058(8) 0.036(6) 0.014(5) -0.011(5) 0.025(5)
C12 0.036(6) 0.074(9) 0.035(6) 0.001(6) -0.013(5) 0.029(6)
C13 0.030(5) 0.072(9) 0.041(6) 0.027(6) -0.001(5) 0.018(6)
C14 0.037(6) 0.056(8) 0.064(8) 0.028(7) -0.006(6) 0.006(6)
C15 0.061(9) 0.072(10) 0.075(10) 0.027(8) -0.004(8) -0.010(7)
C16 0.072(10) 0.109(15) 0.080(12) 0.061(11) -0.007(9) -0.019(10)
O17 0.048(5) 0.132(10) 0.049(5) 0.041(6) 0.004(4) 0.014(6)
C18 0.041(7) 0.107(11) 0.038(7) 0.025(7) -0.003(5) 0.024(7)
C19 0.074(9) 0.120(13) 0.043(7) 0.011(8) 0.001(7) 0.044(9)
O20 0.038(4) 0.054(5) 0.046(4) 0.016(4) 0.009(3) 0.024(4)
O21 0.046(5) 0.063(6) 0.066(6) 0.006(4) 0.003(4) 0.014(4)
Cu2 0.0499(9) 0.0881(13) 0.0407(8) 0.0013(8) -0.0035(7) 0.0361(9)
N22 0.052(6) 0.085(8) 0.041(6) 0.002(6) 0.006(5) 0.044(6)
C23 0.069(9) 0.080(10) 0.052(8) 0.000(7) 0.004(7) 0.036(8)
C24 0.131(15) 0.092(13) 0.068(10) 0.017(9) 0.016(10) 0.080(12)
C25 0.103(12) 0.120(14) 0.040(7) -0.011(9) -0.007(8) 0.081(12)
C26 0.051(8) 0.101(11) 0.039(6) -0.001(7) -0.001(6) 0.053(8)
C27 0.049(9) 0.149(17) 0.052(9) 0.008(10) 0.003(7) 0.043(10)
C28 0.035(7) 0.133(15) 0.055(8) -0.008(9) -0.005(6) 0.025(8)
C29 0.034(6) 0.088(10) 0.054(7) -0.008(7) 0.005(6) 0.023(7)
C30 0.047(8) 0.076(10) 0.074(10) -0.010(8) 0.011(7) 0.010(7)
C31 0.058(9) 0.111(13) 0.053(8) 0.023(8) 0.021(7) 0.034(9)
C32 0.063(8) 0.086(10) 0.032(6) 0.004(6) 0.007(6) 0.040(8)
N33 0.039(5) 0.068(7) 0.030(5) -0.002(4) -0.004(4) 0.036(5)
C34 0.045(7) 0.094(10) 0.036(6) -0.007(6) -0.001(5) 0.046(7)
C35 0.041(7) 0.104(11) 0.033(6) -0.003(7) -0.002(5) 0.045(7)
C36 0.038(6) 0.089(10) 0.038(6) -0.014(7) -0.002(5) 0.028(7)
C37 0.040(7) 0.087(11) 0.061(9) -0.002(8) 0.020(6) 0.023(7)
C38 0.071(10) 0.082(11) 0.068(10) -0.014(8) 0.017(8) 0.009(8)
C39 0.057(9) 0.086(13) 0.122(16) -0.062(12) 0.004(10) 0.000(9)
O40 0.057(6) 0.104(9) 0.058(6) -0.021(6) -0.003(5) 0.013(6)
C41 0.039(6) 0.084(10) 0.046(7) -0.020(7) -0.002(5) 0.028(7)
C42 0.082(10) 0.124(14) 0.040(7) 0.000(8) -0.006(7) 0.054(10)
O43 0.046(4) 0.091(7) 0.045(5) -0.007(4) -0.013(4) 0.044(5)
O44 0.062(5) 0.065(6) 0.053(5) -0.001(4) -0.006(4) 0.018(5)

loop_
_atom_type_symbol
_atom_type_description
_atom_type_scat_dispersion_real
_atom_type_scat_dispersion_imag
_atom_type_scat_source
C C 0.0033 0.0016 'International Tables Vol C Tables 4.2.6.8 and 6.1.1.4'
H H 0.0000 0.0000 'International Tables Vol C Tables 4.2.6.8 and 6.1.1.4'
F F 0.0171 0.0103 'International Tables Vol C Tables 4.2.6.8 and 6.1.1.4'
Cu Cu 0.3201 1.2651 'International Tables Vol C Tables 4.2.6.8 and 6.1.1.4'
N N 0.0061 0.0033 'International Tables Vol C Tables 4.2.6.8 and 6.1.1.4'
O O 0.0106 0.0060 'International Tables Vol C Tables 4.2.6.8 and 6.1.1.4'
P P 0.1023 0.0942 'International Tables Vol C Tables 4.2.6.8 and 6.1.1.4'

loop_
_geom_angle_atom_site_label_1
_geom_angle_atom_site_label_2
_geom_angle_atom_site_label_3
_geom_angle
_geom_angle_site_symmetry_1
_geom_angle_site_symmetry_3
_geom_angle_publ_flag
F16 P1 F12 98.8(12) . . ?
F16 P1 F15 93.9(12) . . ?
F12 P1 F15 166.5(11) . . ?
F16 P1 F14 88.6(8) . . ?
F12 P1 F14 88.0(7) . . ?
F15 P1 F14 87.7(7) . . ?
F16 P1 F13 173.6(12) . . ?
F12 P1 F13 86.9(9) . . ?
F15 P1 F13 80.2(9) . . ?
F14 P1 F13 88.6(7) . . ?
F16 P1 F11 94.2(8) . . ?
F12 P1 F11 92.8(8) . . ?
F15 P1 F11 90.9(7) . . ?
F14 P1 F11 176.9(7) . . ?
F13 P1 F11 88.5(7) . . ?
F24 P2 F22 91.6(6) . . ?
F24 P2 F25 90.2(6) . . ?
F22 P2 F25 178.0(6) . . ?
F24 P2 F23 90.6(5) . . ?
F22 P2 F23 90.1(5) . . ?
F25 P2 F23 89.0(6) . . ?
F24 P2 F21 179.7(6) . . ?
F22 P2 F21 88.5(6) . . ?
F25 P2 F21 89.6(5) . . ?
F23 P2 F21 89.7(6) . . ?
F24 P2 F26 90.1(5) . . ?
F22 P2 F26 88.5(6) . . ?
F25 P2 F26 92.3(6) . . ?
F23 P2 F26 178.5(6) . . ?
F21 P2 F26 89.6(6) . . ?
O20 Cu1 O21 86.3(3) . . ?
O20 Cu1 N2 94.6(3) . . ?
O21 Cu1 N2 167.8(3) . . ?
O20 Cu1 N1 178.2(4) . . ?
O21 Cu1 N1 95.4(4) . . ?
N2 Cu1 N1 83.6(4) . . ?
C1 N1 C12 120.9(12) . . ?
C1 N1 Cu1 128.7(10) . . ?
C12 N1 Cu1 110.4(8) . . ?
N1 C1 C2 120.5(15) . . ?
N1 C1 H1 119.7 . . ?
C2 C1 H1 119.7 . . ?
C3 C2 C1 119.2(15) . . ?
C3 C2 H2 120.4 . . ?
C1 C2 H2 120.4 . . ?
C2 C3 C4 123.2(14) . . ?
C2 C3 H3 118.4 . . ?
C4 C3 H3 118.4 . . ?
C3 C4 C12 114.7(14) . . ?
C3 C4 C5 129.7(14) . . ?
C12 C4 C5 115.6(13) . . ?
C6 C5 C4 124.5(14) . . ?
C6 C5 H5 117.8 . . ?
C4 C5 H5 117.8 . . ?
C5 C6 C7 120.6(15) . . ?
C5 C6 H6 119.7 . . ?
C7 C6 H6 119.7 . . ?
C8 C7 C11 118.4(11) . . ?
C8 C7 C6 125.0(13) . . ?
C11 C7 C6 116.7(13) . . ?
C7 C8 C9 118.9(12) . . ?
C7 C8 H8 120.6 . . ?
C9 C8 H8 120.6 . . ?
C10 C9 C8 120.2(12) . . ?
C10 C9 H9 119.9 . . ?
C8 C9 H9 119.9 . . ?
N2 C10 C9 123.2(11) . . ?
N2 C10 H10 118.4 . . ?
C9 C10 H10 118.4 . . ?
C10 N2 C11 117.6(9) . . ?
C10 N2 Cu1 130.6(7) . . ?
C11 N2 Cu1 111.9(7) . . ?
C12 C11 N2 115.5(10) . . ?
C12 C11 C7 122.7(11) . . ?
N2 C11 C7 121.8(11) . . ?
N1 C12 C11 118.6(10) . . ?
N1 C12 C4 121.4(12) . . ?
C11 C12 C4 119.9(12) . . ?
O20 C13 C18 122.7(12) . . ?
O20 C13 C14 117.4(10) . . ?
C18 C13 C14 119.8(12) . . ?
O21 C14 C13 117.4(10) . . ?
O21 C14 C15 125.6(13) . . ?
C13 C14 C15 117.0(13) . . ?
C16 C15 C14 121.3(16) . . ?
C16 C15 H15 119.4 . . ?
C14 C15 H15 119.4 . . ?
O17 C16 C15 121.0(14) . . ?
O17 C16 H16 119.5 . . ?
C15 C16 H16 119.5 . . ?
C16 O17 C18 122.1(12) . . ?
C13 C18 O17 118.6(13) . . ?
C13 C18 C19 126.8(12) . . ?
O17 C18 C19 114.5(11) . . ?
C18 C19 H19A 109.5 . . ?
C18 C19 H19B 109.5 . . ?
H19A C19 H19B 109.5 . . ?
C18 C19 H19C 109.5 . . ?
H19A C19 H19C 109.5 . . ?
H19B C19 H19C 109.5 . . ?
C13 O20 Cu1 108.0(7) . . ?
C14 O21 Cu1 109.6(8) . . ?
O43 Cu2 O44 86.6(4) . . ?
O43 Cu2 N22 177.6(4) . . ?
O44 Cu2 N22 95.4(4) . . ?
O43 Cu2 N33 94.4(4) . . ?
O44 Cu2 N33 167.3(3) . . ?
N22 Cu2 N33 83.4(4) . . ?
C23 N22 C35 120.0(11) . . ?
C23 N22 Cu2 129.2(10) . . ?
C35 N22 Cu2 110.8(8) . . ?
N22 C23 C24 123.0(15) . . ?
N22 C23 H23 118.5 . . ?
C24 C23 H23 118.5 . . ?
C23 C24 C25 116.4(15) . . ?
C23 C24 H24 121.8 . . ?
C25 C24 H24 121.8 . . ?
C26 C25 C24 121.9(13) . . ?
C26 C25 H25 119.1 . . ?
C24 C25 H25 119.1 . . ?
C25 C26 C27 126.3(13) . . ?
C25 C26 C35 117.3(14) . . ?
C27 C26 C35 116.4(14) . . ?
C28 C27 C26 122.1(14) . . ?
C28 C27 H27 118.9 . . ?
C26 C27 H27 118.9 . . ?
C27 C28 C29 123.6(15) . . ?
C27 C28 H28 118.2 . . ?
C29 C28 H28 118.2 . . ?
C30 C29 C34 117.6(12) . . ?
C30 C29 C28 127.4(14) . . ?
C34 C29 C28 114.9(14) . . ?
C31 C30 C29 120.8(14) . . ?
C31 C30 H30 119.6 . . ?
C29 C30 H30 119.6 . . ?
C30 C31 C32 119.4(14) . . ?
C30 C31 H31 120.3 . . ?
C32 C31 H31 120.3 . . ?
N33 C32 C31 122.0(12) . . ?
N33 C32 H32 119.0 . . ?
C31 C32 H32 119.0 . . ?
C32 N33 C34 118.8(11) . . ?
C32 N33 Cu2 129.7(8) . . ?
C34 N33 Cu2 111.5(9) . . ?
N33 C34 C35 116.7(12) . . ?
N33 C34 C29 121.4(13) . . ?
C35 C34 C29 121.9(11) . . ?
N22 C35 C34 117.6(10) . . ?
N22 C35 C26 121.3(13) . . ?
C34 C35 C26 121.1(13) . . ?
O43 C36 C41 121.8(13) . . ?
O43 C36 C37 117.8(11) . . ?
C41 C36 C37 120.4(13) . . ?
O44 C37 C36 118.1(12) . . ?
O44 C37 C38 126.4(15) . . ?
C36 C37 C38 115.5(13) . . ?
C39 C38 C37 119.8(17) . . ?
C39 C38 H38 120.1 . . ?
C37 C38 H38 120.1 . . ?
C38 C39 O40 123.9(15) . . ?
C38 C39 H39 118.0 . . ?
O40 C39 H39 118.0 . . ?
C39 O40 C41 119.9(12) . . ?
O40 C41 C36 120.0(13) . . ?
O40 C41 C42 113.5(11) . . ?
C36 C41 C42 126.5(13) . . ?
C41 C42 H42A 109.5 . . ?
C41 C42 H42B 109.5 . . ?
H42A C42 H42B 109.5 . . ?
C41 C42 H42C 109.5 . . ?
H42A C42 H42C 109.5 . . ?
H42B C42 H42C 109.5 . . ?
C36 O43 Cu2 106.9(8) . . ?
C37 O44 Cu2 109.2(9) . . ?

loop_
_geom_bond_atom_site_label_1
_geom_bond_atom_site_label_2
_geom_bond_distance
_geom_bond_site_symmetry_2
_geom_bond_publ_flag
P1 F16 1.480(14) . ?
P1 F12 1.495(11) . ?
P1 F15 1.546(13) . ?
P1 F14 1.563(10) . ?
P1 F13 1.578(13) . ?
P1 F11 1.595(10) . ?
P2 F24 1.558(8) . ?
P2 F22 1.568(9) . ?
P2 F25 1.572(9) . ?
P2 F23 1.573(9) . ?
P2 F21 1.579(9) . ?
P2 F26 1.588(10) . ?
Cu1 O20 1.910(7) . ?
Cu1 O21 1.928(9) . ?
Cu1 N2 1.969(9) . ?
Cu1 N1 1.990(9) . ?
N1 C1 1.282(16) . ?
N1 C12 1.366(15) . ?
C1 C2 1.41(2) . ?
C1 H1 0.9300 . ?
C2 C3 1.32(2) . ?
C2 H2 0.9300 . ?
C3 C4 1.38(2) . ?
C3 H3 0.9300 . ?
C4 C12 1.421(15) . ?
C4 C5 1.45(2) . ?
C5 C6 1.29(2) . ?
C5 H5 0.9300 . ?
C6 C7 1.453(18) . ?
C6 H6 0.9300 . ?
C7 C8 1.359(18) . ?
C7 C11 1.403(15) . ?
C8 C9 1.386(18) . ?
C8 H8 0.9300 . ?
C9 C10 1.365(16) . ?
C9 H9 0.9300 . ?
C10 N2 1.303(13) . ?
C10 H10 0.9300 . ?
N2 C11 1.386(13) . ?
C11 C12 1.386(16) . ?
C13 O20 1.329(12) . ?
C13 C18 1.376(16) . ?
C13 C14 1.420(17) . ?
C14 O21 1.284(14) . ?
C14 C15 1.423(17) . ?
C15 C16 1.33(2) . ?
C15 H15 0.9300 . ?
C16 O17 1.33(2) . ?
C16 H16 0.9300 . ?
O17 C18 1.396(15) . ?
C18 C19 1.482(19) . ?
C19 H19A 0.9600 . ?
C19 H19B 0.9600 . ?
C19 H19C 0.9600 . ?
Cu2 O43 1.926(7) . ?
Cu2 O44 1.931(9) . ?
Cu2 N22 1.977(10) . ?
Cu2 N33 1.979(10) . ?
N22 C23 1.313(16) . ?
N22 C35 1.370(16) . ?
C23 C24 1.411(19) . ?
C23 H23 0.9300 . ?
C24 C25 1.42(2) . ?
C24 H24 0.9300 . ?
C25 C26 1.36(2) . ?
C25 H25 0.9300 . ?
C26 C27 1.41(2) . ?
C26 C35 1.421(15) . ?
C27 C28 1.32(2) . ?
C27 H27 0.9300 . ?
C28 C29 1.434(18) . ?
C28 H28 0.9300 . ?
C29 C30 1.367(19) . ?
C29 C34 1.406(18) . ?
C30 C31 1.349(18) . ?
C30 H30 0.9300 . ?
C31 C32 1.389(19) . ?
C31 H31 0.9300 . ?
C32 N33 1.319(15) . ?
C32 H32 0.9300 . ?
N33 C34 1.362(13) . ?
C34 C35 1.385(18) . ?
C36 O43 1.334(14) . ?
C36 C41 1.380(16) . ?
C36 C37 1.426(18) . ?
C37 O44 1.267(15) . ?
C37 C38 1.429(19) . ?
C38 C39 1.31(2) . ?
C38 H38 0.9300 . ?
C39 O40 1.34(2) . ?
C39 H39 0.9300 . ?
O40 C41 1.345(15) . ?
C41 C42 1.480(19) . ?
C42 H42A 0.9600 . ?
C42 H42B 0.9600 . ?
C42 H42C 0.9600 . ?

loop_
_geom_torsion_atom_site_label_1
_geom_torsion_atom_site_label_2
_geom_torsion_atom_site_label_3
_geom_torsion_atom_site_label_4
_geom_torsion
_geom_torsion_site_symmetry_1
_geom_torsion_site_symmetry_2
_geom_torsion_site_symmetry_3
_geom_torsion_site_symmetry_4
_geom_torsion_publ_flag
C12 N1 C1 C2 -2.3(17) . . . . ?
Cu1 N1 C1 C2 -179.6(9) . . . . ?
N1 C1 C2 C3 1(2) . . . . ?
C1 C2 C3 C4 0(2) . . . . ?
C2 C3 C4 C12 -0.7(19) . . . . ?
C2 C3 C4 C5 177.7(14) . . . . ?
C3 C4 C5 C6 179.1(14) . . . . ?
C12 C4 C5 C6 -3(2) . . . . ?
C4 C5 C6 C7 1(2) . . . . ?
C5 C6 C7 C8 -179.1(14) . . . . ?
C5 C6 C7 C11 0.8(19) . . . . ?
C11 C7 C8 C9 -0.1(17) . . . . ?
C6 C7 C8 C9 179.9(11) . . . . ?
C7 C8 C9 C10 1.2(18) . . . . ?
C8 C9 C10 N2 -1.3(17) . . . . ?
C9 C10 N2 C11 0.2(15) . . . . ?
C9 C10 N2 Cu1 179.0(8) . . . . ?
C10 N2 C11 C12 -179.6(9) . . . . ?
Cu1 N2 C11 C12 1.3(10) . . . . ?
C10 N2 C11 C7 1.0(13) . . . . ?
Cu1 N2 C11 C7 -178.0(8) . . . . ?
C8 C7 C11 C12 179.7(10) . . . . ?
C6 C7 C11 C12 -0.3(15) . . . . ?
C8 C7 C11 N2 -1.0(15) . . . . ?
C6 C7 C11 N2 179.0(9) . . . . ?
C1 N1 C12 C11 179.9(10) . . . . ?
Cu1 N1 C12 C11 -2.3(11) . . . . ?
C1 N1 C12 C4 1.7(15) . . . . ?
Cu1 N1 C12 C4 179.5(7) . . . . ?
N2 C11 C12 N1 0.7(13) . . . . ?
C7 C11 C12 N1 -180.0(9) . . . . ?
N2 C11 C12 C4 178.9(8) . . . . ?
C7 C11 C12 C4 -1.7(15) . . . . ?
C3 C4 C12 N1 -0.2(15) . . . . ?
C5 C4 C12 N1 -178.8(10) . . . . ?
C3 C4 C12 C11 -178.4(10) . . . . ?
C5 C4 C12 C11 3.0(14) . . . . ?
O20 C13 C14 O21 -4.7(14) . . . . ?
C18 C13 C14 O21 175.3(10) . . . . ?
O20 C13 C14 C15 176.6(10) . . . . ?
C18 C13 C14 C15 -3.5(16) . . . . ?
O21 C14 C15 C16 -178.5(13) . . . . ?
C13 C14 C15 C16 0.1(19) . . . . ?
C14 C15 C16 O17 2(2) . . . . ?
C15 C16 O17 C18 -1(2) . . . . ?
O20 C13 C18 O17 -175.5(9) . . . . ?
C14 C13 C18 O17 4.5(15) . . . . ?
O20 C13 C18 C19 7.5(18) . . . . ?
C14 C13 C18 C19 -172.5(11) . . . . ?
C16 O17 C18 C13 -2.3(17) . . . . ?
C16 O17 C18 C19 175.1(12) . . . . ?
C18 C13 O20 Cu1 -169.1(8) . . . . ?
C14 C13 O20 Cu1 10.8(10) . . . . ?
C13 C14 O21 Cu1 -4.3(12) . . . . ?
C15 C14 O21 Cu1 174.4(10) . . . . ?
C35 N22 C23 C24 2.3(18) . . . . ?
Cu2 N22 C23 C24 -179.7(9) . . . . ?
N22 C23 C24 C25 -2(2) . . . . ?
C23 C24 C25 C26 -1(2) . . . . ?
C24 C25 C26 C27 -178.7(13) . . . . ?
C24 C25 C26 C35 3.2(18) . . . . ?
C25 C26 C27 C28 -178.6(13) . . . . ?
C35 C26 C27 C28 -0.5(19) . . . . ?
C26 C27 C28 C29 0(2) . . . . ?
C27 C28 C29 C30 179.1(14) . . . . ?
C27 C28 C29 C34 1.5(19) . . . . ?
C34 C29 C30 C31 -0.8(18) . . . . ?
C28 C29 C30 C31 -178.3(12) . . . . ?
C29 C30 C31 C32 0.2(19) . . . . ?
C30 C31 C32 N33 0.1(19) . . . . ?
C31 C32 N33 C34 0.2(16) . . . . ?
C31 C32 N33 Cu2 -176.4(9) . . . . ?
C32 N33 C34 C35 -179.8(9) . . . . ?
Cu2 N33 C34 C35 -2.7(11) . . . . ?
C32 N33 C34 C29 -0.7(15) . . . . ?
Cu2 N33 C34 C29 176.4(8) . . . . ?
C30 C29 C34 N33 1.0(16) . . . . ?
C28 C29 C34 N33 178.9(10) . . . . ?
C30 C29 C34 C35 -180.0(11) . . . . ?
C28 C29 C34 C35 -2.1(16) . . . . ?
C23 N22 C35 C34 179.1(10) . . . . ?
Cu2 N22 C35 C34 0.8(12) . . . . ?
C23 N22 C35 C26 -0.2(16) . . . . ?
Cu2 N22 C35 C26 -178.5(8) . . . . ?
N33 C34 C35 N22 1.2(14) . . . . ?
C29 C34 C35 N22 -177.8(10) . . . . ?
N33 C34 C35 C26 -179.4(9) . . . . ?
C29 C34 C35 C26 1.5(16) . . . . ?
C25 C26 C35 N22 -2.6(16) . . . . ?
C27 C26 C35 N22 179.2(10) . . . . ?
C25 C26 C35 C34 178.2(11) . . . . ?
C27 C26 C35 C34 -0.1(16) . . . . ?
O43 C36 C37 O44 1.6(15) . . . . ?
C41 C36 C37 O44 -174.8(10) . . . . ?
O43 C36 C37 C38 -176.4(10) . . . . ?
C41 C36 C37 C38 7.2(16) . . . . ?
O44 C37 C38 C39 175.3(13) . . . . ?
C36 C37 C38 C39 -7.0(19) . . . . ?
C37 C38 C39 O40 6(2) . . . . ?
C38 C39 O40 C41 -4(2) . . . . ?
C39 O40 C41 C36 4.2(17) . . . . ?
C39 O40 C41 C42 -175.8(12) . . . . ?
O43 C36 C41 O40 177.7(9) . . . . ?
C37 C36 C41 O40 -6.0(16) . . . . ?
O43 C36 C41 C42 -2.3(18) . . . . ?
C37 C36 C41 C42 174.0(11) . . . . ?
C41 C36 O43 Cu2 166.9(8) . . . . ?
C37 C36 O43 Cu2 -9.5(11) . . . . ?
C36 C37 O44 Cu2 7.3(12) . . . . ?
C38 C37 O44 Cu2 -174.9(10) . . . . ?
